data_2102852
loop_
_publ_author_name
'Lloyd, Michael A.'
'Patterson, Garth E.'
'Simpson, Greg H.'
'Duncan, Laura L.'
'King, Daniel P.'
'Fu, Yigang'
'Patrick, Brian O.'
'Parkin, Sean'
'Brock, Carolyn Pratt'

_publ_section_title
;
 Solid-state compounds of stereoisomers: <i>cis</i> and <i>trans</i>
 isomers of 1,2-cyclohexanediol and 2,3-tetralindiol
;
_journal_coeditor_code WS5054
_journal_issue 3
_journal_name_full 'Acta Crystallographica Section B'
_journal_page_first 433
_journal_page_last 447
_journal_paper_doi 10.1107/S0108768107010579
_journal_volume 63
_journal_year 2007
_chemical_formula_moiety 'C6 H12 O2'
_chemical_formula_sum 'C6 H12 O2'
_chemical_formula_weight 116.16
_chemical_melting_point .37E-305
_chemical_name_systematic
;
cis-1,2-cyclohexanediol
;
_space_group_IT_number 61
_symmetry_cell_setting orthorhombic
_symmetry_space_group_name_Hall '-P 2ac 2ab'
_symmetry_space_group_name_H-M 'P b c a'
_atom_sites_solution_hydrogens geom
_atom_sites_solution_primary direct
_atom_sites_solution_secondary difmap
_audit_creation_method SHELXL-97
_cell_angle_alpha 90.00
_cell_angle_beta 90.00
_cell_angle_gamma 90.00
_cell_formula_units_Z 8
_cell_length_a 8.545(2)
_cell_length_b 7.5880(10)
_cell_length_c 19.717(4)
_cell_measurement_temperature 173(2)
_cell_volume 1278.4(4)
_computing_cell_refinement 'SCALEPACK (Otwinowski & Minor, 1997)'
_computing_data_collection 'COLLECT (Nonius, 1999)'
_computing_data_reduction 'DENZO-SMN (Otwinowski & Minor, 1997)'
_computing_molecular_graphics
;
Mercury (Macrae et al., 2006)
;
_computing_publication_material
;
SHELXL-97 (Sheldrick, 1997) and local procedures
;
_computing_structure_refinement 'SHELXL-97 (Sheldrick, 1997b)'
_computing_structure_solution 'SHELXS-97 (Sheldrick, 1997a)'
_diffrn_ambient_temperature 173(2)
_diffrn_detector_area_resol_mean 18
_diffrn_measured_fraction_theta_full 0.999
_diffrn_measured_fraction_theta_max 0.999
_diffrn_measurement_device_type 'Nonius KappaCCD diffractometer'
_diffrn_measurement_method '\f and \w scans with 1.0\% steps'
_diffrn_radiation_monochromator graphite
_diffrn_radiation_source 'fine-focus sealed tube'
_diffrn_radiation_type MoK\a
_diffrn_radiation_wavelength 0.71073
_diffrn_reflns_av_R_equivalents 0.0265
_diffrn_reflns_av_sigmaI/netI 0.0458
_diffrn_reflns_limit_h_max 10
_diffrn_reflns_limit_h_min -10
_diffrn_reflns_limit_k_max 8
_diffrn_reflns_limit_k_min -9
_diffrn_reflns_limit_l_max 23
_diffrn_reflns_limit_l_min -23
_diffrn_reflns_number 2046
_diffrn_reflns_theta_full 25.00
_diffrn_reflns_theta_max 25.00
_diffrn_reflns_theta_min 3.15
_diffrn_standards_decay_% <2.
_diffrn_standards_number 0
_exptl_absorpt_coefficient_mu 0.089
_exptl_absorpt_correction_T_max 0.99
_exptl_absorpt_correction_T_min 0.98
_exptl_absorpt_correction_type multi-scan
_exptl_absorpt_process_details 'DENZO-SMN (Otwinowski & Minor, 1997)'
_exptl_crystal_colour colorless
_exptl_crystal_density_diffrn 1.207
_exptl_crystal_density_method 'not measured'
_exptl_crystal_description
;
Plate.  Major faces are {001} and {110}.
;
_exptl_crystal_F_000 512
_exptl_crystal_size_max 0.32
_exptl_crystal_size_mid 0.25
_exptl_crystal_size_min 0.06
_refine_diff_density_max 0.168
_refine_diff_density_min -0.178
_refine_ls_extinction_method none
_refine_ls_goodness_of_fit_ref 1.137
_refine_ls_hydrogen_treatment constr
_refine_ls_matrix_type full
_refine_ls_number_parameters 75
_refine_ls_number_reflns 1124
_refine_ls_number_restraints 0
_refine_ls_restrained_S_all 1.137
_refine_ls_R_factor_all 0.0621
_refine_ls_R_factor_gt 0.0466
_refine_ls_shift/su_max 0.000
_refine_ls_shift/su_mean 0.000
_refine_ls_structure_factor_coef Fsqd
_refine_ls_weighting_details 'calc w=1/[\s^2^(Fo^2^)+(0.037P)^2^+0.24P] where P=(Fo^2^+2Fc^2^)/3'
_refine_ls_weighting_scheme calc
_refine_ls_wR_factor_gt 0.0950
_refine_ls_wR_factor_ref 0.1005
_reflns_number_gt 915
_reflns_number_total 1124
_reflns_threshold_expression >2sigma(I)
_cod_data_source_file ws5054.cif
_cod_data_source_block cis-1,2-CHD
_cod_database_code 2102852

loop_
_symmetry_equiv_pos_as_xyz
'x, y, z'
'-x+1/2, -y, z+1/2'
'x+1/2, -y+1/2, -z'
'-x, y+1/2, -z+1/2'
'-x, -y, -z'
'x-1/2, y, -z-1/2'
'-x-1/2, y-1/2, z'
'x, -y-1/2, z-1/2'

loop_
_atom_site_type_symbol
_atom_site_label
_atom_site_fract_x
_atom_site_fract_y
_atom_site_fract_z
_atom_site_U_iso_or_equiv
_atom_site_adp_type
_atom_site_calc_flag
_atom_site_refinement_flags
_atom_site_occupancy
O O1 0.15954(12) 0.06166(13) 0.04206(5) 0.0275(3) Uani d . 1
H H01 0.2230 0.1120 0.0159 0.041 Uiso calc R 1
O O2 -0.12982(12) 0.24476(13) 0.03210(5) 0.0279(4) Uani d . 1
H H02 -0.1025 0.1542 0.0107 0.042 Uiso calc R 1
C C1 0.11073(18) 0.18253(18) 0.09370(8) 0.0233(4) Uani d . 1
H H1A 0.2057 0.2415 0.1127 0.028 Uiso calc R 1
C C2 0.00471(17) 0.32274(18) 0.06384(8) 0.0239(4) Uani d . 1
H H2E 0.0644 0.3921 0.0293 0.029 Uiso calc R 1
C C3 -0.05477(19) 0.44645(19) 0.11849(7) 0.0289(4) Uani d . 1
H H3E -0.1302 0.5305 0.0983 0.035 Uiso calc R 1
H H3A 0.0340 0.5150 0.1371 0.035 Uiso calc R 1
C C4 -0.13409(19) 0.3458(2) 0.17567(8) 0.0325(5) Uani d . 1
H H4A -0.2306 0.2894 0.1583 0.039 Uiso calc R 1
H H4E -0.1644 0.4293 0.2119 0.039 Uiso calc R 1
C C5 -0.0266(2) 0.2051(2) 0.20510(8) 0.0364(5) Uani d . 1
H H5E -0.0839 0.1369 0.2400 0.044 Uiso calc R 1
H H5A 0.0640 0.2624 0.2273 0.044 Uiso calc R 1
C C6 0.03188(19) 0.0801(2) 0.14987(8) 0.0301(5) Uani d . 1
H H6E 0.1070 -0.0049 0.1697 0.036 Uiso calc R 1
H H6A -0.0574 0.0127 0.1311 0.036 Uiso calc R 1

loop_
_atom_site_aniso_label
_atom_site_aniso_U_11
_atom_site_aniso_U_22
_atom_site_aniso_U_33
_atom_site_aniso_U_12
_atom_site_aniso_U_13
_atom_site_aniso_U_23
O1 0.0256(7) 0.0249(6) 0.0319(7) 0.0001(5) 0.0068(5) -0.0025(5)
O2 0.0267(7) 0.0275(7) 0.0296(7) 0.0050(5) -0.0066(5) -0.0068(5)
C1 0.0205(9) 0.0232(8) 0.0261(9) 0.0003(7) -0.0013(7) -0.0039(7)
C2 0.0235(10) 0.0220(8) 0.0262(9) -0.0028(7) -0.0027(7) -0.0001(7)
C3 0.0291(10) 0.0254(9) 0.0323(10) 0.0018(7) -0.0042(8) -0.0051(7)
C4 0.0314(10) 0.0382(10) 0.0278(10) 0.0047(8) 0.0015(8) -0.0103(8)
C5 0.0389(11) 0.0456(11) 0.0249(10) 0.0012(9) 0.0007(8) 0.0027(8)
C6 0.0318(10) 0.0304(9) 0.0282(9) 0.0049(8) -0.0002(7) 0.0067(7)

loop_
_atom_type_symbol
_atom_type_description
_atom_type_scat_dispersion_real
_atom_type_scat_dispersion_imag
_atom_type_scat_source
C C 0.0033 0.0016 'International Tables Vol C Tables 4.2.6.8 and 6.1.1.4'
H H 0.0000 0.0000 'International Tables Vol C Tables 4.2.6.8 and 6.1.1.4'
O O 0.0106 0.0060 'International Tables Vol C Tables 4.2.6.8 and 6.1.1.4'

loop_
_geom_angle_atom_site_label_1
_geom_angle_atom_site_label_2
_geom_angle_atom_site_label_3
_geom_angle
_geom_angle_publ_flag
C1 O1 H01 109.5 no
C2 O2 H02 109.5 no
O1 C1 C6 108.74(11) no
O1 C1 C2 110.32(12) no
C6 C1 C2 112.27(13) no
O1 C1 H1A 108.5 no
C6 C1 H1A 108.5 no
C2 C1 H1A 108.5 no
O2 C2 C1 110.99(12) no
O2 C2 C3 107.24(12) no
C1 C2 C3 111.01(12) no
O2 C2 H2E 109.2 no
C1 C2 H2E 109.2 no
C3 C2 H2E 109.2 no
C2 C3 C4 111.42(12) no
C2 C3 H3E 109.3 no
C4 C3 H3E 109.3 no
C2 C3 H3A 109.3 no
C4 C3 H3A 109.3 no
H3E C3 H3A 108.0 no
C3 C4 C5 111.44(13) no
C3 C4 H4A 109.3 no
C5 C4 H4A 109.3 no
C3 C4 H4E 109.3 no
C5 C4 H4E 109.3 no
H4A C4 H4E 108.0 no
C4 C5 C6 111.14(13) no
C4 C5 H5E 109.4 no
C6 C5 H5E 109.4 no
C4 C5 H5A 109.4 no
C6 C5 H5A 109.4 no
H5E C5 H5A 108.0 no
C1 C6 C5 110.40(13) no
C1 C6 H6E 109.6 no
C5 C6 H6E 109.6 no
C1 C6 H6A 109.6 no
C5 C6 H6A 109.6 no
H6E C6 H6A 108.1 no

loop_
_geom_bond_atom_site_label_1
_geom_bond_atom_site_label_2
_geom_bond_distance
_geom_bond_publ_flag
O1 C1 1.4324(17) no
O1 H01 0.8400 no
O2 C2 1.4365(17) no
O2 H02 0.8400 no
C1 C6 1.512(2) no
C1 C2 1.516(2) no
C1 H1A 1.0000 no
C2 C3 1.517(2) no
C2 H2E 1.0000 no
C3 C4 1.521(2) no
C3 H3E 0.9900 no
C3 H3A 0.9900 no
C4 C5 1.524(2) no
C4 H4A 0.9900 no
C4 H4E 0.9900 no
C5 C6 1.528(2) no
C5 H5E 0.9900 no
C5 H5A 0.9900 no
C6 H6E 0.9900 no
C6 H6A 0.9900 no

loop_
_geom_hbond_atom_site_label_D
_geom_hbond_atom_site_label_H
_geom_hbond_atom_site_label_A
_geom_hbond_site_symmetry_A
_geom_hbond_distance_DH
_geom_hbond_distance_HA
_geom_hbond_distance_DA
_geom_hbond_angle_DHA
O1 H01 O2 3 0.84 1.91 2.7451(14) 170.5
O2 H02 O1 5 0.84 2.00 2.7584(14) 149.7

loop_
_cod_related_entry_id
_cod_related_entry_database
_cod_related_entry_code
1 ChemSpider 13012
